data_4503135
loop_
_publ_author_name
'Wood, Peter A.'
'Haynes, Delia A.'
'Lennie, Alistair R.'
'Motherwell, W. D. Samuel'
'Parsons, Simon'
'Pidcock, Elna'
'Warren, John E.'

_publ_section_title
;
 The Anisotropic Compression of the Crystal Structure of
 3-Aza-bicyclo(3.3.1)nonane-2,4-dione to 7.1 GPa
;
_journal_issue 2
_journal_name_full 'Crystal Growth &amp; Design'
_journal_page_first 549
_journal_paper_doi 10.1021/cg0705815
_journal_volume 8
_journal_year 2008
_chemical_compound_source 'Sigma Aldrich'
_chemical_formula_moiety 'C8 H11 N1 O2'
_chemical_formula_sum 'C8 H11 N O2'
_chemical_formula_weight 153.18
_chemical_name_systematic 3-aza-bicyclo(3.3.1)nonane-2,4-dione
_space_group_IT_number 14
_symmetry_cell_setting monoclinic
_symmetry_Int_Tables_number 14
_symmetry_space_group_name_Hall '-P 2ybc'
_symmetry_space_group_name_H-M 'P 1 21/c 1'
_atom_sites_solution_hydrogens geom
_atom_sites_solution_primary direct
_audit_creation_date 06-08-08
_audit_creation_method CRYSTALS_ver_12.84
_cell_angle_alpha 90
_cell_angle_beta 96.80(5)
_cell_angle_gamma 90
_cell_formula_units_Z 4
_cell_length_a 8.054(7)
_cell_length_b 9.782(3)
_cell_length_c 7.5043(19)
_cell_measurement_reflns_used 426
_cell_measurement_temperature 298
_cell_measurement_theta_max 21
_cell_measurement_theta_min 2
_cell_volume 587.1(6)
_computing_cell_refinement 'SAINT (Siemens ,1995)'
_computing_data_collection 'SMART (Siemens, 1993)'
_computing_data_reduction 'SAINT (Siemens ,1995)'
_computing_molecular_graphics 'CAMERON (Watkin et al., 1996)'
_computing_publication_material 'CRYSTALS (Betteridge et al., 2003)'
_computing_structure_refinement 'CRYSTALS (Betteridge et al., 2003)'
_computing_structure_solution 'Model taken from ambient pressure structure'
_diffrn_ambient_pressure 5900000
_diffrn_ambient_temperature 298
_diffrn_measured_fraction_theta_full 0.380
_diffrn_measured_fraction_theta_max 0.283
_diffrn_measurement_device_type 'Bruker-Nonius ApexII CCD'
_diffrn_measurement_method \w
_diffrn_radiation_monochromator graphite
_diffrn_radiation_type synchrotron
_diffrn_radiation_wavelength 0.8460
_diffrn_reflns_av_R_equivalents 0.076
_diffrn_reflns_limit_h_max 2
_diffrn_reflns_limit_h_min -2
_diffrn_reflns_limit_k_max 10
_diffrn_reflns_limit_k_min -10
_diffrn_reflns_limit_l_max 7
_diffrn_reflns_limit_l_min -7
_diffrn_reflns_number 1063
_diffrn_reflns_theta_full 17.224
_diffrn_reflns_theta_max 22.082
_diffrn_reflns_theta_min 3.437
_diffrn_standards_number 0
_exptl_absorpt_coefficient_mu 0.125
_exptl_absorpt_correction_T_max 0.99
_exptl_absorpt_correction_T_min 0.48
_exptl_absorpt_correction_type multi-scan
_exptl_absorpt_process_details 'SADABS version 2006/1'
_exptl_crystal_colour colourless
_exptl_crystal_density_diffrn 1.733
_exptl_crystal_description block
_exptl_crystal_F_000 328
_exptl_crystal_recrystallization_method 'Recrystallised by application of pressure from methanol/ethanol solution'
_exptl_crystal_size_max 0.18
_exptl_crystal_size_mid 0.16
_exptl_crystal_size_min 0.10
_refine_diff_density_max 0.17
_refine_diff_density_min -0.15
_refine_ls_extinction_method None
_refine_ls_goodness_of_fit_ref 0.9294
_refine_ls_hydrogen_treatment constr
_refine_ls_matrix_type full
_refine_ls_number_parameters 45
_refine_ls_number_reflns 201
_refine_ls_number_restraints 29
_refine_ls_R_factor_all 0.0651
_refine_ls_R_factor_gt 0.0589
_refine_ls_shift/su_max 0.000049
_refine_ls_structure_factor_coef Fsqd
_refine_ls_weighting_details
;
 Method, part 1, Chebychev polynomial, (Watkin, 1994, Prince, 1982) 
 [weight] = 1.0/[A~0~*T~0~(x)+A~1~*T~1~(x) ... +A~n-1~]*T~n-1~(x)] 
 where A~i~ are the Chebychev coefficients listed below and x= Fcalc/Fmax 
 Method = Robust Weighting (Prince, 1982) 
 W = [weight] * [1-(deltaF/6*sigmaF)^2^]^2^ 
 A~i~ are: 
 139. 222. 131. 52.9 14.2 
;
_refine_ls_weighting_scheme calc
_refine_ls_wR_factor_all 0.1618
_refine_ls_wR_factor_gt 0.1497
_refine_ls_wR_factor_ref 0.1618
_reflns_limit_h_max 2
_reflns_limit_h_min -2
_reflns_limit_k_max 10
_reflns_limit_k_min 0
_reflns_limit_l_max 7
_reflns_limit_l_min 0
_reflns_number_gt 169
_reflns_number_total 222
_reflns_threshold_expression I>2.0\s(I)
_oxford_diffrn_Wilson_B_factor 0.00
_oxford_diffrn_Wilson_scale 0.00
_oxford_refine_ls_scale 2.51(17)
_cod_data_source_file cg0705815-file001.cif
_cod_data_source_block 59kbar
_cod_depositor_comments
;
The following automatic conversions were performed:

'_symmetry_cell_setting' value 'Monoclinic' changed to 'monoclinic'
according to /home/saulius/struct/CIF-dictionaries/cif_core.dic
dictionary named 'cif_core.dic' version 2.4.1 from 2010-06-29.

Automatic conversion script
Id: cif_fix_values 1715 2011-07-08 13:25:40Z adriana 
;
_cod_original_cell_volume 587.1(5)
_cod_original_sg_symbol_H-M 'P 21/c'
_cod_original_formula_sum 'C8 H11 N1 O2'
_cod_database_code 4503135

loop_
_symmetry_equiv_pos_as_xyz
x,y,z
-x,-y,-z
-x,y+1/2,-z+1/2
x,-y+1/2,z+1/2

loop_
_atom_site_label
_atom_site_type_symbol
_atom_site_fract_x
_atom_site_fract_y
_atom_site_fract_z
_atom_site_U_iso_or_equiv
_atom_site_occupancy
_atom_site_adp_type
_atom_site_refinement_flags_posn
_atom_site_refinement_flags_adp
N1 N 0.803(2) -0.0865(4) 0.5079(7) 0.0082(14) 1.0000 Uiso . U
C1 C 0.816(3) 0.0537(6) 0.4710(8) 0.0106(14) 1.0000 Uiso . U
O1 O 0.8207(15) 0.0897(4) 0.3177(5) 0.0123(15) 1.0000 Uiso . U
C2 C 0.804(3) 0.1470(6) 0.6260(9) 0.0114(14) 1.0000 Uiso . U
C3 C 0.904(2) 0.0883(5) 0.7924(8) 0.0124(15) 1.0000 Uiso . U
C4 C 0.816(3) -0.0471(6) 0.8336(9) 0.0113(14) 1.0000 Uiso . U
C5 C 0.797(2) -0.1400(5) 0.6744(8) 0.0101(14) 1.0000 Uiso . U
O2 O 0.7703(16) -0.2630(4) 0.6897(5) 0.0116(15) 1.0000 Uiso . U
C6 C 0.651(3) -0.0177(6) 0.8884(9) 0.0109(14) 1.0000 Uiso . U
C7 C 0.540(2) 0.0453(6) 0.7348(9) 0.0121(15) 1.0000 Uiso . U
C8 C 0.623(3) 0.1697(6) 0.6553(10) 0.0114(15) 1.0000 Uiso . U
H1 H 0.7975 -0.1427 0.4185 0.0104 1.0000 Uiso R .
H2 H 0.8532 0.2351 0.5994 0.0139 1.0000 Uiso R .
H3 H 1.0181 0.0720 0.7684 0.0151 1.0000 Uiso R .
H4 H 0.9037 0.1505 0.8925 0.0150 1.0000 Uiso R .
H5 H 0.8831 -0.0927 0.9321 0.0138 1.0000 Uiso R .
H6 H 0.6613 0.0442 0.9913 0.0130 1.0000 Uiso R .
H7 H 0.6013 -0.1041 0.9211 0.0130 1.0000 Uiso R .
H8 H 0.4369 0.0764 0.7766 0.0153 1.0000 Uiso R .
H9 H 0.5143 -0.0241 0.6422 0.0149 1.0000 Uiso R .
H10 H 0.6203 0.2446 0.7396 0.0142 1.0000 Uiso R .
H11 H 0.5590 0.1943 0.5417 0.0139 1.0000 Uiso R .

loop_
_atom_type_symbol
_atom_type_scat_dispersion_real
_atom_type_scat_dispersion_imag
_atom_type_scat_Cromer_Mann_a1
_atom_type_scat_Cromer_Mann_b1
_atom_type_scat_Cromer_Mann_a2
_atom_type_scat_Cromer_Mann_b2
_atom_type_scat_Cromer_Mann_a3
_atom_type_scat_Cromer_Mann_b3
_atom_type_scat_Cromer_Mann_a4
_atom_type_scat_Cromer_Mann_b4
_atom_type_scat_Cromer_Mann_c
_atom_type_scat_source
C 0.0033 0.0016 2.3100 20.8439 1.0200 10.2075 1.5886 0.5687 0.8650 51.6512 0.2156 'International Tables Vol C 4.2.6.8 and 6.1.1.4'
H 0.0000 0.0000 0.4930 10.5109 0.3229 26.1257 0.1402 3.1424 0.0408 57.7998 0.0030 'International Tables Vol C 4.2.6.8 and 6.1.1.4'
N 0.0061 0.0033 12.2126 0.0057 3.1322 9.8933 2.0125 28.9975 1.1663 0.5826 -11.5290 'International Tables Vol C 4.2.6.8 and 6.1.1.4'
O 0.0106 0.0060 3.0485 13.2771 2.2868 5.7011 1.5463 0.3239 0.8670 32.9089 0.2508 'International Tables Vol C 4.2.6.8 and 6.1.1.4'

loop_
_geom_angle_atom_site_label_1
_geom_angle_atom_site_label_2
_geom_angle_atom_site_label_3
_geom_angle
_geom_angle_publ_flag
C1 N1 C5 124.6(5) yes
C1 N1 H1 117.7 no
C5 N1 H1 117.7 no
N1 C1 O1 118.9(5) yes
N1 C1 C2 115.4(6) yes
O1 C1 C2 125.3(5) yes
C1 C2 C3 109.5(9) yes
C1 C2 C8 110.9(15) yes
C3 C2 C8 111.2(9) yes
C1 C2 H2 108.3 no
C3 C2 H2 108.3 no
C8 C2 H2 108.6 no
C2 C3 C4 106.0(12) yes
C2 C3 H3 109.3 no
C4 C3 H3 111.3 no
C2 C3 H4 110.6 no
C4 C3 H4 109.9 no
H3 C3 H4 109.7 no
C3 C4 C5 111.4(7) yes
C3 C4 C6 109.9(8) yes
C5 C4 C6 109.6(15) yes
C3 C4 H5 108.3 no
C5 C4 H5 108.9 no
C6 C4 H5 108.7 no
C4 C5 N1 119.3(5) yes
C4 C5 O2 121.5(5) yes
N1 C5 O2 119.2(6) yes
C4 C6 C7 109.9(8) yes
C4 C6 H6 110.3 no
C7 C6 H6 110.0 no
C4 C6 H7 108.0 no
C7 C6 H7 109.0 no
H6 C6 H7 109.7 no
C6 C7 C8 112.0(14) yes
C6 C7 H8 109.4 no
C8 C7 H8 107.7 no
C6 C7 H9 108.5 no
C8 C7 H9 109.8 no
H8 C7 H9 109.3 no
C7 C8 C2 114.1(9) yes
C7 C8 H10 107.4 no
C2 C8 H10 107.6 no
C7 C8 H11 108.9 no
C2 C8 H11 109.2 no
H10 C8 H11 109.5 no

loop_
_geom_bond_atom_site_label_1
_geom_bond_atom_site_label_2
_geom_bond_distance
_geom_bond_publ_flag
N1 C1 1.406(8) yes
N1 C5 1.361(8) yes
N1 H1 0.865 no
C1 O1 1.207(6) yes
C1 C2 1.490(10) yes
C2 C3 1.516(17) yes
C2 C8 1.52(3) yes
C2 H2 0.979 no
C3 C4 1.552(15) yes
C3 H3 0.972 no
C3 H4 0.966 no
C4 C5 1.494(9) yes
C4 C6 1.46(3) yes
C4 H5 0.973 no
C5 O2 1.229(8) yes
C6 C7 1.503(18) yes
C6 H6 0.977 no
C6 H7 0.978 no
C7 C8 1.542(15) yes
C7 H8 0.971 no
C7 H9 0.976 no
C8 H10 0.970 no
C8 H11 0.973 no
